data_2206954
loop_
_publ_author_name
'Robert T. Stibrany'
'Harvey J. Schugar'
'Joseph A. Potenza'

_publ_section_title
;Bis[(<i>S</i>,<i>S</i>)-1,2-dimethoxy-1,2-bis(1-methyl-1<i>H</i>-benzimidazol-2-yl)ethane]palladium(II)
 dichloride
;
_journal_coeditor_code HB6256
_journal_issue 10
_journal_name_full 'Acta Crystallographica Section E'
_journal_page_first m1991
_journal_page_last m1994
_journal_paper_doi 10.1107/S1600536805028242
_journal_volume 61
_journal_year 2005
_chemical_formula_iupac '[Pd (C20 H22 N4 O2)2] Cl2'
_chemical_formula_moiety 'C40 H44 N8 O4 Pd 2+ , 2Cl -'
_chemical_formula_sum 'C40 H44 Cl2 N8 O4 Pd'
_chemical_formula_weight 878.15
_chemical_name_systematic
;
Bis[(S,S)-1,2-dimethoxy-1,2-bis(1-methyl-1H-benzimidazol-2-
yl)ethane]palladium(II) dichloride
;
_space_group_IT_number 4
_symmetry_cell_setting monoclinic
_symmetry_space_group_name_Hall 'P 2yb'
_symmetry_space_group_name_H-M 'P 1 21 1'
_atom_sites_solution_hydrogens geom
_atom_sites_solution_primary direct
_atom_sites_solution_secondary difmap
_audit_creation_method SHELXL97
_cell_angle_alpha 90.00
_cell_angle_beta 102.440(3)
_cell_angle_gamma 90.00
_cell_formula_units_Z 2
_cell_length_a 13.0985(4)
_cell_length_b 10.7801(4)
_cell_length_c 17.0783(6)
_cell_measurement_reflns_used 1022
_cell_measurement_temperature 297.0(10)
_cell_measurement_theta_max 24.78
_cell_measurement_theta_min 3.68
_cell_volume 2354.89(14)
_computing_cell_refinement SMART
_computing_data_collection 'SMART (Bruker, 2000)'
_computing_data_reduction 'SAINT (Bruker, 2000)'
_computing_molecular_graphics 'ORTEPIII (Burnett & Johnson, 1996) and ORTEP32 (Farrugia, 1997)'
_computing_publication_material 'SHELXTL (Bruker, 2000)'
_computing_structure_refinement 'SHELXL97 (Sheldrick, 1997)'
_computing_structure_solution 'SHELXS97 (Sheldrick, 1990)'
_diffrn_ambient_temperature 297.0(10)
_diffrn_measured_fraction_theta_full 0.991
_diffrn_measured_fraction_theta_max 0.991
_diffrn_measurement_device_type 'Bruker SMART APEX CCD area-detector'
_diffrn_measurement_method '\f and \w'
_diffrn_radiation_monochromator graphite
_diffrn_radiation_source 'fine-focus sealed tube'
_diffrn_radiation_type MoK\a
_diffrn_radiation_wavelength 0.71073
_diffrn_reflns_av_R_equivalents 0.0248
_diffrn_reflns_av_sigmaI/netI 0.0335
_diffrn_reflns_limit_h_max 15
_diffrn_reflns_limit_h_min -15
_diffrn_reflns_limit_k_max 12
_diffrn_reflns_limit_k_min -11
_diffrn_reflns_limit_l_max 19
_diffrn_reflns_limit_l_min -20
_diffrn_reflns_number 16641
_diffrn_reflns_theta_full 25.01
_diffrn_reflns_theta_max 25.01
_diffrn_reflns_theta_min 1.22
_diffrn_standards_number 0
_exptl_absorpt_coefficient_mu 0.551
_exptl_absorpt_correction_T_max 0.926
_exptl_absorpt_correction_T_min 0.779
_exptl_absorpt_correction_type multi-scan
_exptl_absorpt_process_details '(SADABS, Blessing 1995)'
_exptl_crystal_colour 'pale yellow'
_exptl_crystal_density_diffrn 1.238
_exptl_crystal_density_meas 1.250(10)
_exptl_crystal_density_method 'flotation in CCl~4~--cyclohexane'
_exptl_crystal_description 'cleaved plate'
_exptl_crystal_F_000 904
_exptl_crystal_size_max 0.44
_exptl_crystal_size_mid 0.23
_exptl_crystal_size_min 0.14
_refine_diff_density_max 0.968
_refine_diff_density_min -0.467
_refine_ls_abs_structure_details 'Flack (1983), with how many Friedel pairs'
_refine_ls_abs_structure_Flack -0.04(4)
_refine_ls_extinction_method none
_refine_ls_goodness_of_fit_ref 1.000
_refine_ls_hydrogen_treatment constr
_refine_ls_matrix_type full
_refine_ls_number_parameters 522
_refine_ls_number_reflns 7194
_refine_ls_number_restraints 25
_refine_ls_restrained_S_all 0.998
_refine_ls_R_factor_all 0.0526
_refine_ls_R_factor_gt 0.0509
_refine_ls_shift/su_max 0.001
_refine_ls_shift/su_mean 0.000
_refine_ls_structure_factor_coef Fsqd
_refine_ls_weighting_details 'calc w = 1/[\s^2^(Fo^2^)+(0.13P)^2^+1.0352P] where P=(Fo^2^+2Fc^2^)/3'
_refine_ls_weighting_scheme calc
_refine_ls_wR_factor_gt 0.1539
_refine_ls_wR_factor_ref 0.1565
_reflns_number_gt 6863
_reflns_number_total 7194
_reflns_threshold_expression I>2\s(I)
_cod_data_source_file hb6256.cif
_cod_data_source_block I
_cod_original_sg_symbol_H-M 'P 21'
_cod_database_code 2206954
_cod_database_fobs_code 2206954

loop_
_symmetry_equiv_pos_as_xyz
'x, y, z'
'-x, y+1/2, -z'

loop_
_atom_site_label
_atom_site_fract_x
_atom_site_fract_y
_atom_site_fract_z
_atom_site_U_iso_or_equiv
_atom_site_adp_type
_atom_site_calc_flag
_atom_site_refinement_flags
_atom_site_occupancy
_atom_site_type_symbol
Pd 0.99532(2) 0.50860(8) 0.742718(19) 0.03922(15) Uani d . 1 Pd
Cl1 0.4542(3) 0.3524(4) 0.8538(2) 0.0531(9) Uani d PU 0.35 Cl
Cl2 0.5462(6) 0.6933(8) 0.6604(5) 0.0751(18) Uani d PU 0.25 Cl
Cl3 0.4576(6) 0.8501(9) 0.8073(5) 0.087(3) Uani d PU 0.25 Cl
Cl4 0.5965(9) 0.9201(12) 0.5782(6) 0.095(4) Uani d PU 0.20 Cl
O1 0.7778(3) 0.4668(5) 0.7387(3) 0.0600(12) Uani d . 1 O
O2 0.7576(4) 0.3005(6) 0.5512(3) 0.0702(13) Uani d . 1 O
O3 1.2581(4) 0.6592(6) 0.9506(3) 0.0676(14) Uani d . 1 O
O4 1.2002(3) 0.5960(5) 0.7366(3) 0.0585(11) Uani d . 1 O
N11 0.7604(4) 0.6061(6) 0.5498(3) 0.0551(13) Uani d . 1 N
N13 0.9083(3) 0.5652(5) 0.6370(3) 0.0448(10) Uani d . 1 N
N21 0.9156(4) 0.1513(5) 0.6471(3) 0.0561(12) Uani d . 1 N
N23 0.9758(4) 0.3308(4) 0.7038(3) 0.0454(10) Uani d . 1 N
N31 1.2001(5) 0.4064(6) 0.9573(3) 0.0650(14) Uani d . 1 N
N33 1.0778(4) 0.4562(5) 0.8544(3) 0.0442(10) Uani d . 1 N
N41 1.1055(4) 0.8486(5) 0.8348(3) 0.0580(13) Uani d . 1 N
N43 1.0200(3) 0.6854(5) 0.7783(3) 0.0435(10) Uani d . 1 N
C1 0.7519(5) 0.4436(7) 0.6556(4) 0.0553(15) Uani d . 1 C
H1 0.6763 0.4543 0.6371 0.066 Uiso calc R 1 H
C11 0.8404(5) 0.6832(6) 0.5310(3) 0.0519(14) Uani d . 1 C
C12 0.8063(4) 0.5398(6) 0.6143(3) 0.0491(18) Uani d . 1 C
C13 0.9283(5) 0.6569(6) 0.5850(3) 0.0480(13) Uani d . 1 C
C14 1.0219(5) 0.7133(6) 0.5805(4) 0.0562(15) Uani d . 1 C
H14 1.0843 0.6936 0.6159 0.067 Uiso calc R 1 H
C15 1.0175(6) 0.8010(7) 0.5200(4) 0.0615(16) Uani d . 1 C
H15 1.0790 0.8394 0.5142 0.074 Uiso calc R 1 H
C16 0.9244(6) 0.8332(7) 0.4679(4) 0.0692(19) Uani d . 1 C
H16 0.9239 0.8952 0.4299 0.083 Uiso calc R 1 H
C17 0.8335(6) 0.7738(8) 0.4725(4) 0.0687(18) Uani d . 1 C
H17 0.7703 0.7932 0.4381 0.082 Uiso calc R 1 H
C18 0.6504(6) 0.5980(9) 0.5021(5) 0.081(2) Uani d . 1 C
H18A 0.6482 0.5459 0.4562 0.121 Uiso calc R 1 H
H18B 0.6259 0.6795 0.4847 0.121 Uiso calc R 1 H
H18C 0.6064 0.5635 0.5349 0.121 Uiso calc R 1 H
C1A 0.6915(7) 0.4597(13) 0.7771(6) 0.107(4) Uani d . 1 C
H1A1 0.6385 0.5176 0.7524 0.160 Uiso calc R 1 H
H1A2 0.7145 0.4796 0.8329 0.160 Uiso calc R 1 H
H1A3 0.6632 0.3772 0.7718 0.160 Uiso calc R 1 H
C2 0.7800(5) 0.3121(6) 0.6350(4) 0.0549(15) Uani d . 1 C
H2 0.7338 0.2550 0.6557 0.066 Uiso calc R 1 H
C21 1.0210(5) 0.1357(6) 0.6744(4) 0.0552(14) Uani d . 1 C
C22 0.8889(5) 0.2686(6) 0.6644(3) 0.0487(13) Uani d . 1 C
C23 1.0596(5) 0.2486(6) 0.7100(3) 0.0476(13) Uani d . 1 C
C24 1.1653(5) 0.2659(7) 0.7392(4) 0.0557(15) Uani d . 1 C
H24 1.1908 0.3403 0.7633 0.067 Uiso calc R 1 H
C25 1.2333(6) 0.1686(7) 0.7315(4) 0.0667(17) Uani d . 1 C
H25 1.3051 0.1783 0.7496 0.080 Uiso calc R 1 H
C26 1.1928(7) 0.0572(9) 0.6965(5) 0.082(2) Uani d . 1 C
H26 1.2389 -0.0070 0.6929 0.098 Uiso calc R 1 H
C27 1.0876(7) 0.0382(6) 0.6670(4) 0.070(2) Uani d . 1 C
H27 1.0622 -0.0365 0.6432 0.084 Uiso calc R 1 H
C28 0.8479(6) 0.0542(8) 0.6057(5) 0.077(2) Uani d . 1 C
H28A 0.8361 0.0675 0.5489 0.116 Uiso calc R 1 H
H28B 0.7823 0.0561 0.6221 0.116 Uiso calc R 1 H
H28C 0.8806 -0.0250 0.6187 0.116 Uiso calc R 1 H
C2A 0.6526(7) 0.2581(12) 0.5147(7) 0.111(4) Uani d . 1 C
H2A1 0.6477 0.1704 0.5230 0.166 Uiso calc R 1 H
H2A2 0.6381 0.2754 0.4583 0.166 Uiso calc R 1 H
H2A3 0.6028 0.3006 0.5389 0.166 Uiso calc R 1 H
C3 1.2483(5) 0.5817(7) 0.8819(4) 0.0570(15) Uani d . 1 C
H3 1.3168 0.5458 0.8810 0.068 Uiso calc R 1 H
C31 1.1160(6) 0.3343(7) 0.9624(4) 0.0678(19) Uani d . 1 C
C32 1.1751(4) 0.4791(6) 0.8940(3) 0.0506(17) Uani d . 1 C
C33 1.0391(5) 0.3678(6) 0.8980(3) 0.0500(13) Uani d . 1 C
C34 0.9355(5) 0.3161(6) 0.8884(4) 0.0561(15) Uani d . 1 C
H34 0.8822 0.3369 0.8450 0.067 Uiso calc R 1 H
C35 0.9197(7) 0.2365(8) 0.9451(4) 0.071(2) Uani d . 1 C
H35 0.8530 0.2043 0.9414 0.085 Uiso calc R 1 H
C36 1.0003(12) 0.1994(9) 1.0101(6) 0.102(4) Uani d . 1 C
H36 0.9858 0.1413 1.0465 0.122 Uiso calc R 1 H
C37 1.0967(9) 0.2462(9) 1.0205(5) 0.090(3) Uani d . 1 C
H37 1.1493 0.2226 1.0637 0.108 Uiso calc R 1 H
C38 1.3038(6) 0.4003(10) 1.0151(5) 0.085(2) Uani d . 1 C
H38A 1.3586 0.3952 0.9858 0.128 Uiso calc R 1 H
H38B 1.3060 0.3284 1.0485 0.128 Uiso calc R 1 H
H38C 1.3133 0.4735 1.0479 0.128 Uiso calc R 1 H
C3A 1.3629(7) 0.7127(13) 0.9786(6) 0.100(3) Uani d . 1 C
H3A1 1.4147 0.6536 0.9712 0.150 Uiso calc R 1 H
H3A2 1.3730 0.7332 1.0344 0.150 Uiso calc R 1 H
H3A3 1.3692 0.7864 0.9484 0.150 Uiso calc R 1 H
C4 1.2142(5) 0.6643(7) 0.8080(4) 0.0571(15) Uani d . 1 C
H4 1.2691 0.7259 0.8078 0.069 Uiso calc R 1 H
C41 1.0006(5) 0.8795(6) 0.8207(4) 0.0541(14) Uani d . 1 C
C42 1.1127(4) 0.7331(6) 0.8082(3) 0.0474(13) Uani d . 1 C
C43 0.9453(4) 0.7743(5) 0.7837(3) 0.0445(12) Uani d . 1 C
C44 0.8364(5) 0.7757(6) 0.7609(3) 0.0533(14) Uani d . 1 C
H44 0.7998 0.7072 0.7364 0.064 Uiso calc R 1 H
C45 0.7852(5) 0.8801(7) 0.7755(4) 0.0604(16) Uani d . 1 C
H45 0.7125 0.8819 0.7616 0.073 Uiso calc R 1 H
C46 0.8398(6) 0.9857(7) 0.8113(5) 0.073(2) Uani d . 1 C
H46 0.8024 1.0563 0.8190 0.088 Uiso calc R 1 H
C47 0.9483(6) 0.9865(7) 0.8354(4) 0.069(2) Uani d . 1 C
H47 0.9842 1.0553 0.8602 0.083 Uiso calc R 1 H
C48 1.1908(6) 0.9315(8) 0.8757(5) 0.079(2) Uani d . 1 C
H48A 1.2000 0.9224 0.9327 0.118 Uiso calc R 1 H
H48B 1.1731 1.0160 0.8610 0.118 Uiso calc R 1 H
H48C 1.2546 0.9098 0.8599 0.118 Uiso calc R 1 H
C4A 1.2919(6) 0.5900(11) 0.7035(5) 0.090(3) Uani d . 1 C
H4A1 1.2964 0.6636 0.6727 0.136 Uiso calc R 1 H
H4A2 1.2878 0.5185 0.6694 0.136 Uiso calc R 1 H
H4A3 1.3528 0.5839 0.7461 0.136 Uiso calc R 1 H

loop_
_atom_site_aniso_label
_atom_site_aniso_U_11
_atom_site_aniso_U_22
_atom_site_aniso_U_33
_atom_site_aniso_U_12
_atom_site_aniso_U_13
_atom_site_aniso_U_23
Pd 0.0373(2) 0.0393(2) 0.0410(2) -0.00395(19) 0.00849(13) -0.0052(3)
Cl1 0.0365(17) 0.063(3) 0.056(2) 0.0051(17) 0.0035(15) 0.0043(18)
Cl2 0.075(4) 0.079(5) 0.071(4) 0.010(4) 0.016(3) 0.006(3)
Cl3 0.075(4) 0.108(7) 0.080(5) -0.055(5) 0.021(4) -0.014(4)
Cl4 0.088(6) 0.099(8) 0.081(6) -0.050(6) -0.021(5) 0.016(6)
O1 0.049(2) 0.077(3) 0.060(2) -0.008(2) 0.0238(18) -0.0108(19)
O2 0.053(2) 0.086(4) 0.066(3) -0.002(2) -0.001(2) -0.030(3)
O3 0.060(3) 0.081(4) 0.055(3) -0.013(3) -0.004(2) -0.017(2)
O4 0.042(2) 0.078(3) 0.058(2) -0.004(2) 0.0156(18) -0.014(2)
N11 0.047(3) 0.069(4) 0.045(3) 0.005(3) -0.001(2) -0.003(2)
N13 0.043(2) 0.050(2) 0.041(2) -0.005(2) 0.0071(18) -0.0044(19)
N21 0.069(3) 0.040(3) 0.060(3) -0.011(2) 0.014(2) -0.010(2)
N23 0.053(3) 0.041(2) 0.043(2) -0.008(2) 0.012(2) -0.0065(19)
N31 0.073(4) 0.068(4) 0.048(3) 0.005(3) 0.001(3) 0.002(3)
N33 0.048(2) 0.044(2) 0.041(2) 0.000(2) 0.0106(19) -0.0052(18)
N41 0.059(3) 0.050(3) 0.061(3) -0.009(3) 0.005(2) -0.002(2)
N43 0.041(2) 0.043(3) 0.047(2) -0.009(2) 0.0102(19) -0.010(2)
C1 0.045(3) 0.064(4) 0.057(3) -0.004(3) 0.011(3) -0.008(3)
C11 0.058(3) 0.054(4) 0.042(3) 0.007(3) 0.006(2) -0.008(3)
C12 0.038(2) 0.056(5) 0.051(3) -0.006(2) 0.005(2) -0.012(2)
C13 0.054(3) 0.050(3) 0.042(3) 0.001(3) 0.014(2) -0.009(2)
C14 0.056(3) 0.058(4) 0.054(3) -0.004(3) 0.009(3) -0.011(3)
C15 0.068(4) 0.060(4) 0.061(4) -0.018(3) 0.024(3) -0.007(3)
C16 0.102(6) 0.063(4) 0.047(3) 0.003(4) 0.027(4) -0.002(3)
C17 0.078(5) 0.079(5) 0.049(3) 0.005(4) 0.013(3) -0.001(3)
C18 0.060(4) 0.096(6) 0.075(5) -0.006(4) -0.011(3) -0.002(4)
C1A 0.074(5) 0.167(12) 0.092(6) 0.015(6) 0.046(4) 0.015(6)
C2 0.048(3) 0.050(3) 0.067(4) -0.019(3) 0.013(3) -0.010(3)
C21 0.058(4) 0.054(4) 0.053(3) -0.006(3) 0.011(3) -0.001(3)
C22 0.054(3) 0.048(3) 0.046(3) -0.007(3) 0.015(2) -0.002(2)
C23 0.057(3) 0.044(3) 0.042(3) 0.005(3) 0.011(2) -0.002(2)
C24 0.057(3) 0.060(4) 0.048(3) 0.005(3) 0.008(3) -0.008(3)
C25 0.069(4) 0.061(4) 0.066(4) 0.011(4) 0.005(3) -0.002(3)
C26 0.091(6) 0.080(6) 0.074(5) 0.033(4) 0.016(4) -0.005(4)
C27 0.099(5) 0.033(5) 0.071(4) 0.010(3) 0.004(4) -0.007(3)
C28 0.080(5) 0.058(4) 0.089(5) -0.018(4) 0.009(4) -0.018(4)
C2A 0.070(5) 0.124(9) 0.116(8) -0.010(6) -0.028(5) -0.040(7)
C3 0.045(3) 0.072(4) 0.049(3) 0.005(3) -0.001(2) -0.005(3)
C31 0.096(5) 0.067(4) 0.041(3) -0.008(4) 0.016(3) -0.006(3)
C32 0.050(3) 0.060(5) 0.041(2) 0.010(3) 0.008(2) -0.004(2)
C33 0.065(3) 0.040(3) 0.048(3) 0.001(3) 0.018(3) -0.006(2)
C34 0.068(4) 0.054(4) 0.053(3) -0.012(3) 0.026(3) -0.012(3)
C35 0.099(6) 0.064(4) 0.056(4) -0.020(4) 0.030(4) -0.011(4)
C36 0.188(11) 0.063(5) 0.071(5) -0.039(7) 0.062(7) -0.015(4)
C37 0.157(9) 0.066(5) 0.043(4) -0.004(6) 0.013(5) 0.011(4)
C38 0.073(5) 0.095(6) 0.076(5) 0.011(5) -0.009(4) 0.009(4)
C3A 0.072(5) 0.124(9) 0.091(6) -0.012(5) -0.012(4) -0.017(6)
C4 0.043(3) 0.071(4) 0.056(3) -0.008(3) 0.009(3) -0.008(3)
C41 0.064(4) 0.046(3) 0.050(3) -0.004(3) 0.007(3) 0.000(3)
C42 0.044(3) 0.048(3) 0.049(3) -0.011(3) 0.007(2) -0.005(2)
C43 0.054(3) 0.039(3) 0.041(3) 0.002(2) 0.009(2) -0.001(2)
C44 0.053(3) 0.056(4) 0.050(3) -0.006(3) 0.008(3) -0.008(3)
C45 0.050(3) 0.061(4) 0.070(4) 0.008(3) 0.013(3) -0.008(3)
C46 0.078(4) 0.051(5) 0.092(5) 0.024(4) 0.021(4) -0.004(4)
C47 0.078(4) 0.048(5) 0.078(4) -0.002(3) 0.011(3) -0.016(3)
C48 0.068(4) 0.067(5) 0.094(5) -0.022(4) 0.002(4) -0.019(4)
C4A 0.051(4) 0.146(9) 0.084(5) -0.002(5) 0.034(4) -0.019(5)

loop_
_atom_type_symbol
_atom_type_description
_atom_type_scat_dispersion_real
_atom_type_scat_dispersion_imag
_atom_type_scat_source
C C 0.0033 0.0016 'International Tables Vol C Tables 4.2.6.8 and 6.1.1.4'
H H 0.0000 0.0000 'International Tables Vol C Tables 4.2.6.8 and 6.1.1.4'
N N 0.0061 0.0033 'International Tables Vol C Tables 4.2.6.8 and 6.1.1.4'
O O 0.0106 0.0060 'International Tables Vol C Tables 4.2.6.8 and 6.1.1.4'
Cl Cl 0.1484 0.1585 'International Tables Vol C Tables 4.2.6.8 and 6.1.1.4'
Pd Pd -0.9988 1.0072 'International Tables Vol C Tables 4.2.6.8 and 6.1.1.4'

loop_
_geom_angle_atom_site_label_1
_geom_angle_atom_site_label_2
_geom_angle_atom_site_label_3
_geom_angle
N43 Pd N13 90.4(2)
N43 Pd N23 177.27(18)
N13 Pd N23 89.2(2)
N43 Pd N33 87.8(2)
N13 Pd N33 176.39(18)
N23 Pd N33 92.8(2)
N43 Pd O4 66.92(15)
N13 Pd O4 102.79(16)
N23 Pd O4 110.57(16)
N33 Pd O4 79.37(16)
N43 Pd O1 104.51(16)
N13 Pd O1 70.04(16)
N23 Pd O1 77.85(16)
N33 Pd O1 107.40(15)
O4 Pd O1 169.30(15)
C1 O1 C1A 114.3(6)
C1 O1 Pd 94.2(3)
C1A O1 Pd 151.5(5)
C2 O2 C2A 115.8(6)
C3 O3 C3A 114.3(6)
C4 O4 C4A 113.7(5)
C4 O4 Pd 95.1(3)
C4A O4 Pd 150.3(5)
C12 N11 C11 105.9(5)
C12 N11 C18 128.6(6)
C11 N11 C18 125.3(6)
C12 N13 C13 105.9(5)
C12 N13 Pd 122.4(4)
C13 N13 Pd 129.8(4)
C22 N21 C21 109.1(5)
C22 N21 C28 128.0(6)
C21 N21 C28 122.8(6)
C22 N23 C23 106.5(5)
C22 N23 Pd 131.2(4)
C23 N23 Pd 122.2(4)
C32 N31 C31 109.2(6)
C32 N31 C38 126.6(7)
C31 N31 C38 124.2(6)
C32 N33 C33 106.1(5)
C32 N33 Pd 132.4(4)
C33 N33 Pd 120.8(4)
C42 N41 C41 107.7(5)
C42 N41 C48 128.4(6)
C41 N41 C48 123.8(6)
C42 N43 C43 108.0(5)
C42 N43 Pd 124.3(4)
C43 N43 Pd 127.4(4)
O1 C1 C12 108.2(5)
O1 C1 C2 112.4(6)
C12 C1 C2 111.6(5)
O1 C1 H1 108.2
C12 C1 H1 108.2
C2 C1 H1 108.2
C13 C11 C17 123.9(6)
C13 C11 N11 106.5(5)
C17 C11 N11 129.5(6)
N13 C12 N11 111.9(5)
N13 C12 C1 123.1(5)
N11 C12 C1 125.0(5)
C11 C13 C14 120.5(6)
C11 C13 N13 109.7(5)
C14 C13 N13 129.6(6)
C13 C14 C15 116.3(6)
C13 C14 H14 121.9
C15 C14 H14 121.9
C16 C15 C14 122.4(6)
C16 C15 H15 118.8
C14 C15 H15 118.8
C17 C16 C15 120.0(7)
C17 C16 H16 120.0
C15 C16 H16 120.0
C16 C17 C11 116.6(7)
C16 C17 H17 121.7
C11 C17 H17 121.7
N11 C18 H18A 109.5
N11 C18 H18B 109.5
H18A C18 H18B 109.5
N11 C18 H18C 109.5
H18A C18 H18C 109.5
H18B C18 H18C 109.5
O1 C1A H1A1 109.5
O1 C1A H1A2 109.5
H1A1 C1A H1A2 109.5
O1 C1A H1A3 109.5
H1A1 C1A H1A3 109.5
H1A2 C1A H1A3 109.5
O2 C2 C22 106.9(5)
O2 C2 C1 108.2(6)
C22 C2 C1 118.6(5)
O2 C2 H2 107.6
C22 C2 H2 107.6
C1 C2 H2 107.6
N21 C21 C27 132.0(6)
N21 C21 C23 106.4(6)
C27 C21 C23 121.4(6)
N21 C22 N23 109.7(5)
N21 C22 C2 119.6(6)
N23 C22 C2 130.5(6)
C24 C23 N23 130.8(6)
C24 C23 C21 120.8(6)
N23 C23 C21 108.3(5)
C23 C24 C25 118.3(6)
C23 C24 H24 120.9
C25 C24 H24 120.9
C26 C25 C24 119.7(7)
C26 C25 H25 120.2
C24 C25 H25 120.2
C27 C26 C25 122.9(7)
C27 C26 H26 118.5
C25 C26 H26 118.5
C26 C27 C21 116.9(6)
C26 C27 H27 121.6
C21 C27 H27 121.6
N21 C28 H28A 109.5
N21 C28 H28B 109.5
H28A C28 H28B 109.5
N21 C28 H28C 109.5
H28A C28 H28C 109.5
H28B C28 H28C 109.5
O2 C2A H2A1 109.5
O2 C2A H2A2 109.5
H2A1 C2A H2A2 109.5
O2 C2A H2A3 109.5
H2A1 C2A H2A3 109.5
H2A2 C2A H2A3 109.5
O3 C3 C32 105.3(5)
O3 C3 C4 107.3(6)
C32 C3 C4 117.3(5)
O3 C3 H3 108.9
C32 C3 H3 108.9
C4 C3 H3 108.9
N31 C31 C33 105.2(6)
N31 C31 C37 133.2(8)
C33 C31 C37 121.4(8)
N31 C32 N33 110.4(6)
N31 C32 C3 119.7(5)
N33 C32 C3 129.3(5)
C31 C33 N33 109.0(6)
C31 C33 C34 120.0(6)
N33 C33 C34 130.9(6)
C35 C34 C33 116.9(7)
C35 C34 H34 121.5
C33 C34 H34 121.5
C34 C35 C36 122.8(8)
C34 C35 H35 118.6
C36 C35 H35 118.6
C37 C36 C35 121.4(8)
C37 C36 H36 119.3
C35 C36 H36 119.3
C36 C37 C31 117.4(9)
C36 C37 H37 121.3
C31 C37 H37 121.3
N31 C38 H38A 109.5
N31 C38 H38B 109.5
H38A C38 H38B 109.5
N31 C38 H38C 109.5
H38A C38 H38C 109.5
H38B C38 H38C 109.5
O3 C3A H3A1 109.5
O3 C3A H3A2 109.5
H3A1 C3A H3A2 109.5
O3 C3A H3A3 109.5
H3A1 C3A H3A3 109.5
H3A2 C3A H3A3 109.5
O4 C4 C42 107.9(5)
O4 C4 C3 111.8(6)
C42 C4 C3 112.4(5)
O4 C4 H4 108.2
C42 C4 H4 108.2
C3 C4 H4 108.2
N41 C41 C47 132.6(6)
N41 C41 C43 106.1(5)
C47 C41 C43 121.3(6)
N43 C42 N41 111.7(5)
N43 C42 C4 122.8(5)
N41 C42 C4 125.4(5)
N43 C43 C44 133.0(6)
N43 C43 C41 106.4(5)
C44 C43 C41 120.6(6)
C45 C44 C43 118.2(6)
C45 C44 H44 120.9
C43 C44 H44 120.9
C44 C45 C46 121.5(6)
C44 C45 H45 119.3
C46 C45 H45 119.3
C47 C46 C45 121.5(6)
C47 C46 H46 119.2
C45 C46 H46 119.2
C41 C47 C46 116.9(7)
C41 C47 H47 121.6
C46 C47 H47 121.6
N41 C48 H48A 109.5
N41 C48 H48B 109.5
H48A C48 H48B 109.5
N41 C48 H48C 109.5
H48A C48 H48C 109.5
H48B C48 H48C 109.5
O4 C4A H4A1 109.5
O4 C4A H4A2 109.5
H4A1 C4A H4A2 109.5
O4 C4A H4A3 109.5
H4A1 C4A H4A3 109.5
H4A2 C4A H4A3 109.5

loop_
_geom_bond_atom_site_label_1
_geom_bond_atom_site_label_2
_geom_bond_distance
Pd N43 2.006(5)
Pd N13 2.011(5)
Pd N23 2.027(5)
Pd N33 2.058(5)
Pd O4 2.867(4)
Pd O1 2.871(4)
O1 C1 1.408(7)
O1 C1A 1.425(8)
O2 C2 1.403(8)
O2 C2A 1.455(9)
O3 C3 1.423(8)
O3 C3A 1.470(10)
O4 C4 1.402(8)
O4 C4A 1.436(7)
N11 C12 1.341(8)
N11 C11 1.428(9)
N11 C18 1.498(9)
N13 C12 1.337(7)
N13 C13 1.391(8)
N21 C22 1.361(8)
N21 C21 1.369(8)
N21 C28 1.454(9)
N23 C22 1.367(8)
N23 C23 1.396(8)
N31 C32 1.318(8)
N31 C31 1.366(10)
N31 C38 1.498(9)
N33 C32 1.331(7)
N33 C33 1.373(8)
N41 C42 1.335(8)
N41 C41 1.384(9)
N41 C48 1.483(9)
N43 C42 1.316(7)
N43 C43 1.386(7)
C1 C12 1.517(9)
C1 C2 1.524(9)
C1 H1 0.9800
C11 C13 1.342(9)
C11 C17 1.386(10)
C13 C14 1.385(9)
C14 C15 1.393(10)
C14 H14 0.9300
C15 C16 1.389(11)
C15 H15 0.9300
C16 C17 1.370(11)
C16 H16 0.9300
C17 H17 0.9300
C18 H18A 0.9600
C18 H18B 0.9600
C18 H18C 0.9600
C1A H1A1 0.9600
C1A H1A2 0.9600
C1A H1A3 0.9600
C2 C22 1.484(9)
C2 H2 0.9800
C21 C27 1.389(10)
C21 C23 1.405(9)
C23 C24 1.380(9)
C24 C25 1.400(10)
C24 H24 0.9300
C25 C26 1.394(13)
C25 H25 0.9300
C26 C27 1.378(12)
C26 H26 0.9300
C27 H27 0.9300
C28 H28A 0.9600
C28 H28B 0.9600
C28 H28C 0.9600
C2A H2A1 0.9600
C2A H2A2 0.9600
C2A H2A3 0.9600
C3 C32 1.508(10)
C3 C4 1.530(10)
C3 H3 0.9800
C31 C33 1.370(10)
C31 C37 1.435(11)
C33 C34 1.443(9)
C34 C35 1.342(10)
C34 H34 0.9300
C35 C36 1.415(16)
C35 H35 0.9300
C36 C37 1.336(16)
C36 H36 0.9300
C37 H37 0.9300
C38 H38A 0.9600
C38 H38B 0.9600
C38 H38C 0.9600
C3A H3A1 0.9600
C3A H3A2 0.9600
C3A H3A3 0.9600
C4 C42 1.523(9)
C4 H4 0.9800
C41 C47 1.392(10)
C41 C43 1.418(8)
C43 C44 1.396(8)
C44 C45 1.360(10)
C44 H44 0.9300
C45 C46 1.411(11)
C45 H45 0.9300
C46 C47 1.392(11)
C46 H46 0.9300
C47 H47 0.9300
C48 H48A 0.9600
C48 H48B 0.9600
C48 H48C 0.9600
C4A H4A1 0.9600
C4A H4A2 0.9600
C4A H4A3 0.9600

loop_
_geom_hbond_atom_site_label_D
_geom_hbond_atom_site_label_H
_geom_hbond_atom_site_label_A
_geom_hbond_distance_DH
_geom_hbond_distance_HA
_geom_hbond_distance_DA
_geom_hbond_angle_DHA
C38 H38C O3 0.96 2.60 3.012(12) 106
C34 H34 O1 0.93 2.46 3.342(9) 158
C14 H14 O4 0.93 2.51 3.387(8) 157

loop_
_geom_torsion_atom_site_label_1
_geom_torsion_atom_site_label_2
_geom_torsion_atom_site_label_3
_geom_torsion_atom_site_label_4
_geom_torsion
N43 Pd O1 C1 117.4(4)
N13 Pd O1 C1 32.3(4)
N23 Pd O1 C1 -61.2(4)
N33 Pd O1 C1 -150.3(4)
O4 Pd O1 C1 81.6(7)
N43 Pd O1 C1A -62.0(13)
N13 Pd O1 C1A -147.0(13)
N23 Pd O1 C1A 119.4(13)
N33 Pd O1 C1A 30.3(13)
O4 Pd O1 C1A -97.8(14)
N43 Pd O4 C4 39.2(4)
N13 Pd O4 C4 124.1(4)
N23 Pd O4 C4 -142.0(4)
N33 Pd O4 C4 -53.0(4)
O1 Pd O4 C4 77.2(8)
N43 Pd O4 C4A -154.0(11)
N13 Pd O4 C4A -69.1(11)
N23 Pd O4 C4A 24.8(11)
N33 Pd O4 C4A 113.8(11)
O1 Pd O4 C4A -116.0(12)
N43 Pd N13 C12 -115.6(5)
N23 Pd N13 C12 67.1(5)
O4 Pd N13 C12 178.0(4)
O1 Pd N13 C12 -10.3(4)
N43 Pd N13 C13 46.7(5)
N23 Pd N13 C13 -130.6(5)
O4 Pd N13 C13 -19.6(5)
O1 Pd N13 C13 152.1(5)
N13 Pd N23 C22 -44.8(5)
N33 Pd N23 C22 132.2(5)
O4 Pd N23 C22 -148.1(5)
O1 Pd N23 C22 25.0(5)
N13 Pd N23 C23 130.8(4)
N33 Pd N23 C23 -52.2(4)
O4 Pd N23 C23 27.5(4)
O1 Pd N23 C23 -159.4(4)
N43 Pd N33 C32 -59.1(5)
N23 Pd N33 C32 118.2(5)
O4 Pd N33 C32 7.8(5)
O1 Pd N33 C32 -163.7(5)
N43 Pd N33 C33 131.5(4)
N23 Pd N33 C33 -51.1(4)
O4 Pd N33 C33 -161.5(4)
O1 Pd N33 C33 27.0(4)
N13 Pd N43 C42 -129.3(5)
N33 Pd N43 C42 53.8(5)
O4 Pd N43 C42 -25.5(4)
O1 Pd N43 C42 161.3(4)
N13 Pd N43 C43 57.6(5)
N33 Pd N43 C43 -119.2(5)
O4 Pd N43 C43 161.4(5)
O1 Pd N43 C43 -11.8(5)
C1A O1 C1 C12 135.8(7)
Pd O1 C1 C12 -43.9(5)
C1A O1 C1 C2 -100.6(8)
Pd O1 C1 C2 79.7(4)
C12 N11 C11 C13 0.4(7)
C18 N11 C11 C13 -175.9(7)
C12 N11 C11 C17 -176.2(6)
C18 N11 C11 C17 7.4(11)
C13 N13 C12 N11 2.0(7)
Pd N13 C12 N11 168.0(4)
C13 N13 C12 C1 179.8(5)
Pd N13 C12 C1 -14.3(8)
C11 N11 C12 N13 -1.5(7)
C18 N11 C12 N13 174.7(7)
C11 N11 C12 C1 -179.3(5)
C18 N11 C12 C1 -3.1(11)
O1 C1 C12 N13 50.4(7)
C2 C1 C12 N13 -73.7(7)
O1 C1 C12 N11 -132.1(6)
C2 C1 C12 N11 103.8(7)
C17 C11 C13 C14 -6.0(9)
N11 C11 C13 C14 177.1(5)
C17 C11 C13 N13 177.6(6)
N11 C11 C13 N13 0.8(6)
C12 N13 C13 C11 -1.7(6)
Pd N13 C13 C11 -166.2(4)
C12 N13 C13 C14 -177.6(6)
Pd N13 C13 C14 17.9(9)
C11 C13 C14 C15 3.0(9)
N13 C13 C14 C15 178.5(6)
C13 C14 C15 C16 1.5(10)
C14 C15 C16 C17 -3.2(11)
C15 C16 C17 C11 0.5(10)
C13 C11 C17 C16 4.2(10)
N11 C11 C17 C16 -179.7(6)
C2A O2 C2 C22 141.1(7)
C2A O2 C2 C1 -90.2(8)
O1 C1 C2 O2 -176.3(4)
C12 C1 C2 O2 -54.6(6)
O1 C1 C2 C22 -54.5(7)
C12 C1 C2 C22 67.2(7)
C22 N21 C21 C27 -174.7(7)
C28 N21 C21 C27 4.5(11)
C22 N21 C21 C23 0.3(7)
C28 N21 C21 C23 179.4(6)
C21 N21 C22 N23 -0.7(7)
C28 N21 C22 N23 -179.8(6)
C21 N21 C22 C2 175.0(5)
C28 N21 C22 C2 -4.1(10)
C23 N23 C22 N21 0.8(6)
Pd N23 C22 N21 176.9(4)
C23 N23 C22 C2 -174.2(6)
Pd N23 C22 C2 1.9(9)
O2 C2 C22 N21 -58.0(7)
C1 C2 C22 N21 179.6(6)
O2 C2 C22 N23 116.6(7)
C1 C2 C22 N23 -5.8(9)
C22 N23 C23 C24 175.0(6)
Pd N23 C23 C24 -1.6(8)
C22 N23 C23 C21 -0.6(6)
Pd N23 C23 C21 -177.2(4)
N21 C21 C23 C24 -175.9(5)
C27 C21 C23 C24 -0.2(10)
N21 C21 C23 N23 0.2(7)
C27 C21 C23 N23 175.8(6)
N23 C23 C24 C25 -174.3(6)
C21 C23 C24 C25 0.7(9)
C23 C24 C25 C26 -1.3(10)
C24 C25 C26 C27 1.4(12)
C25 C26 C27 C21 -0.9(12)
N21 C21 C27 C26 174.6(7)
C23 C21 C27 C26 0.3(11)
C3A O3 C3 C32 144.0(7)
C3A O3 C3 C4 -90.3(8)
C32 N31 C31 C33 0.3(8)
C38 N31 C31 C33 -179.0(7)
C32 N31 C31 C37 -175.4(9)
C38 N31 C31 C37 5.3(13)
C31 N31 C32 N33 -1.9(8)
C38 N31 C32 N33 177.3(7)
C31 N31 C32 C3 170.5(6)
C38 N31 C32 C3 -10.3(11)
C33 N33 C32 N31 2.8(7)
Pd N33 C32 N31 -167.7(4)
C33 N33 C32 C3 -168.8(6)
Pd N33 C32 C3 20.8(9)
O3 C3 C32 N31 -59.8(8)
C4 C3 C32 N31 -179.0(6)
O3 C3 C32 N33 111.0(6)
C4 C3 C32 N33 -8.2(9)
N31 C31 C33 N33 1.4(7)
C37 C31 C33 N33 177.7(7)
N31 C31 C33 C34 -175.1(6)
C37 C31 C33 C34 1.3(11)
C32 N33 C33 C31 -2.6(7)
Pd N33 C33 C31 169.3(4)
C32 N33 C33 C34 173.4(6)
Pd N33 C33 C34 -14.8(8)
C31 C33 C34 C35 0.5(9)
N33 C33 C34 C35 -175.1(6)
C33 C34 C35 C36 -2.5(11)
C34 C35 C36 C37 2.8(13)
C35 C36 C37 C31 -0.9(13)
N31 C31 C37 C36 174.1(8)
C33 C31 C37 C36 -1.0(13)
C4A O4 C4 C42 143.9(7)
Pd O4 C4 C42 -43.1(5)
C4A O4 C4 C3 -91.9(8)
Pd O4 C4 C3 81.0(5)
O3 C3 C4 O4 -178.8(5)
C32 C3 C4 O4 -60.7(7)
O3 C3 C4 C42 -57.3(7)
C32 C3 C4 C42 60.9(8)
C42 N41 C41 C47 -179.6(7)
C48 N41 C41 C47 2.8(11)
C42 N41 C41 C43 0.0(7)
C48 N41 C41 C43 -177.6(6)
C43 N43 C42 N41 1.0(7)
Pd N43 C42 N41 -173.3(4)
C43 N43 C42 C4 -176.5(5)
Pd N43 C42 C4 9.3(8)
C41 N41 C42 N43 -0.6(7)
C48 N41 C42 N43 176.9(7)
C41 N41 C42 C4 176.8(6)
C48 N41 C42 C4 -5.8(10)
O4 C4 C42 N43 36.2(8)
C3 C4 C42 N43 -87.6(7)
O4 C4 C42 N41 -140.9(6)
C3 C4 C42 N41 95.3(8)
C42 N43 C43 C44 179.1(6)
Pd N43 C43 C44 -6.9(9)
C42 N43 C43 C41 -0.9(6)
Pd N43 C43 C41 173.1(4)
N41 C41 C43 N43 0.6(6)
C47 C41 C43 N43 -179.8(6)
N41 C41 C43 C44 -179.5(5)
C47 C41 C43 C44 0.1(9)
N43 C43 C44 C45 179.6(6)
C41 C43 C44 C45 -0.4(9)
C43 C44 C45 C46 1.2(10)
C44 C45 C46 C47 -1.9(12)
N41 C41 C47 C46 178.8(7)
C43 C41 C47 C46 -0.8(10)
C45 C46 C47 C41 1.6(11)
